data_7121597
loop_
_publ_author_name
'Ohara, Yuki'
'Hinokimoto, Akira'
'Chen, Wenqian'
'Kitao, Takashi'
'Nishiyama, Yusuke'
'Hong, You-Lee'
'Kitagawa, Susumu'
'Horike, Satoshi'

_publ_section_title
;
 Formation of coordination polymer glass by mechanical milling: dependence
 on metal ions and molecular doping for H<sup>+</sup> conductivity.
;
_journal_issue 50
_journal_name_full 'Chemical communications (Cambridge, England)'
_journal_page_first 6859
_journal_page_last 6862
_journal_paper_doi 10.1039/c8cc02399a
_journal_volume 54
_journal_year 2018
_chemical_formula_moiety 'C2 H5 Mn0.5 N3 O4 P'
_chemical_formula_sum 'C2 H5 Mn0.5 N3 O4 P'
_chemical_formula_weight 193.53
_chemical_name_systematic MnTz
_space_group_crystal_system orthorhombic
_space_group_IT_number 60
_space_group_name_Hall '-P 2n 2ab'
_space_group_name_H-M_alt 'P b c n'
_symmetry_space_group_name_Hall '-P 2n 2ab'
_symmetry_space_group_name_H-M 'P b c n'
_atom_sites_solution_hydrogens geom
_atom_sites_solution_primary dual
_audit_creation_date 2018-03-19
_audit_creation_method
;
Olex2 1.2
(compiled 2017.08.10 svn.r3458 for OlexSys, GUI svn.r5381)
;
_audit_update_record
;
2018-03-19 deposited with the CCDC.
2018-04-30 downloaded from the CCDC.
;
_cell_angle_alpha 90
_cell_angle_beta 90
_cell_angle_gamma 90
_cell_formula_units_Z 8
_cell_length_a 8.708(2)
_cell_length_b 9.681(3)
_cell_length_c 15.573(4)
_cell_measurement_reflns_used 3097
_cell_measurement_temperature 173.15
_cell_measurement_theta_max 27.4855
_cell_measurement_theta_min 3.1465
_cell_volume 1312.8(6)
_computing_cell_refinement 'CrystalClear (Rigaku Inc., 2008)'
_computing_data_collection 'CrystalClear (Rigaku Inc., 2008)'
_computing_data_reduction 'CrystalClear (Rigaku Inc., 2008)'
_computing_molecular_graphics 'Olex2 (Dolomanov et al., 2009)'
_computing_publication_material 'Olex2 (Dolomanov et al., 2009)'
_computing_structure_refinement 'ShelXL (Sheldrick, 2015)'
_computing_structure_solution 'ShelXT (Sheldrick, 2015)'
_diffrn_ambient_temperature 173.15
_diffrn_detector_area_resol_mean 28.5714
_diffrn_measured_fraction_theta_full 0.999
_diffrn_measured_fraction_theta_max 0.992
_diffrn_measurement_device_type 'Saturn724+ (4x4 bin mode)'
_diffrn_measurement_method dtprofit.ref
_diffrn_radiation_type MoK\a
_diffrn_radiation_wavelength 0.71075
_diffrn_reflns_av_R_equivalents 0.0408
_diffrn_reflns_av_unetI/netI 0.0228
_diffrn_reflns_Laue_measured_fraction_full 0.999
_diffrn_reflns_Laue_measured_fraction_max 0.992
_diffrn_reflns_limit_h_max 11
_diffrn_reflns_limit_h_min -11
_diffrn_reflns_limit_k_max 12
_diffrn_reflns_limit_k_min -11
_diffrn_reflns_limit_l_max 20
_diffrn_reflns_limit_l_min -19
_diffrn_reflns_number 9788
_diffrn_reflns_point_group_measured_fraction_full 0.999
_diffrn_reflns_point_group_measured_fraction_max 0.992
_diffrn_reflns_theta_full 25.242
_diffrn_reflns_theta_max 27.487
_diffrn_reflns_theta_min 3.147
_diffrn_source_current 40.0000
_diffrn_source_power 2.0000
_diffrn_source_voltage 50.0000
_exptl_absorpt_coefficient_mu 1.301
_exptl_absorpt_correction_T_max 1.0000
_exptl_absorpt_correction_T_min 0.9313
_exptl_absorpt_correction_type multi-scan
_exptl_crystal_colour colourless
_exptl_crystal_colour_primary colourless
_exptl_crystal_density_diffrn 1.958
_exptl_crystal_description prism
_exptl_crystal_F_000 780
_exptl_crystal_size_max 0.2
_exptl_crystal_size_mid 0.2
_exptl_crystal_size_min 0.2
_refine_diff_density_max 0.328
_refine_diff_density_min -0.502
_refine_diff_density_rms 0.092
_refine_ls_extinction_method none
_refine_ls_goodness_of_fit_ref 1.127
_refine_ls_hydrogen_treatment constr
_refine_ls_matrix_type full
_refine_ls_number_parameters 135
_refine_ls_number_reflns 1497
_refine_ls_number_restraints 198
_refine_ls_restrained_S_all 1.074
_refine_ls_R_factor_all 0.0383
_refine_ls_R_factor_gt 0.0326
_refine_ls_shift/su_max 0.000
_refine_ls_shift/su_mean 0.000
_refine_ls_structure_factor_coef Fsqd
_refine_ls_weighting_details 'w=1/[\s^2^(Fo^2^)+(0.0435P)^2^+0.7837P] where P=(Fo^2^+2Fc^2^)/3'
_refine_ls_weighting_scheme calc
_refine_ls_wR_factor_gt 0.0790
_refine_ls_wR_factor_ref 0.0820
_reflns_Friedel_coverage 0.000
_reflns_number_gt 1327
_reflns_number_total 1497
_reflns_threshold_expression 'I > 2\s(I)'
_cod_data_source_file c8cc02399a2.cif
_cod_data_source_block MnTz
_cod_depositor_comments 'Adding full bibliography for 7121595--7121598.cif.'
_cod_original_cell_volume 1312.9(6)
_cod_original_formula_sum 'C2 H5 Mn0.50 N3 O4 P'
_cod_database_code 7121597
_shelx_shelxl_version_number 2018/1
_shelx_space_group_comment
;
The symmetry employed for this shelxl refinement is uniquely defined
by the following loop, which should always be used as a source of
symmetry information in preference to the above space-group names.
They are only intended as comments.
;
_olex2_refinement_description
;
1. Fixed Uiso
 At 1.2 times of:
  All C(H) groups, All C(H,H) groups, All N(H) groups
 At 1.5 times of:
  All O(H) groups
2. Restrained distances
 N1-C1 = C1-N3 = N3-C2 = C2-N2 = N2-N1
 1.34 with sigma of 0.02
 N3A-C1 = C1-N1A = N1A-N2A = N2A-C2A = C2A-N3A
 1.34 with sigma of 0.02
 N1-N3 = C1-C2 = N3-N2 = C2-N1 = N2-C1
 2.2 with sigma of 0.04
 N3A-N1A = C1-N2A = N1A-C2A = N2A-N3A = C2A-C1
 2.2 with sigma of 0.04
3. Restrained planarity
 N1, N3, N2, C1, C2
 with sigma of 0.01
 N3A, N1A, C2A, C1, N2A
 with sigma of 0.01
4. Uiso/Uaniso restraints and constraints
N1 \\sim N3 \\sim N2 \\sim C1 \\sim C2 \\sim N3A \\sim N1A \\sim C2A \\sim C1
\\sim N2A: within 2A with sigma of 0.01 and sigma for terminal atoms of 0.02
Uanis(N1) \\sim Ueq, Uanis(N3) \\sim Ueq, Uanis(N2) \\sim Ueq, Uanis(C1) \\sim
Ueq, Uanis(C2) \\sim Ueq, Uanis(N3A) \\sim Ueq, Uanis(N1A) \\sim Ueq,
Uanis(C2A) \\sim Ueq, Uanis(C1) \\sim Ueq, Uanis(N2A) \\sim Ueq: with sigma of
0.01 and sigma for terminal atoms of 0.02
5. Others
 Sof(H1B)=Sof(N1A)=Sof(N2A)=Sof(H2AA)=Sof(C2A)=Sof(H2AB)=Sof(N3A)=1-FVAR(1)
 Sof(N1)=Sof(N3)=Sof(C2)=Sof(H2A)=Sof(N2)=Sof(H2B)=Sof(H1A)=FVAR(1)
6.a Aromatic/amide H refined with riding coordinates:
 C2(H2A), N2(H2B), C1(H1A), C1(H1B), N2A(H2AA), C2A(H2AB)
6.b Idealised tetrahedral OH refined as rotating group:
 O2(H2), O4(H4)
;
_olex2_submission_special_instructions 'No special instructions were received'

loop_
_space_group_symop_operation_xyz
'x, y, z'
'-x+1/2, -y+1/2, z+1/2'
'-x, y, -z+1/2'
'x+1/2, -y+1/2, -z'
'-x, -y, -z'
'x-1/2, y-1/2, -z-1/2'
'x, -y, z-1/2'
'-x-1/2, y-1/2, z'

loop_
_atom_site_label
_atom_site_type_symbol
_atom_site_fract_x
_atom_site_fract_y
_atom_site_fract_z
_atom_site_U_iso_or_equiv
_atom_site_adp_type
_atom_site_occupancy
_atom_site_site_symmetry_order
_atom_site_calc_flag
_atom_site_refinement_flags_posn
_atom_site_refinement_flags_adp
_atom_site_refinement_flags_occupancy
_atom_site_disorder_assembly
_atom_site_disorder_group
Mn1 Mn 0.500000 0.21274(4) 0.250000 0.00952(14) Uani 1 2 d S T P . .
P1 P 0.29832(6) 0.20508(5) 0.44820(3) 0.01137(15) Uani 1 1 d . . . . .
O2 O 0.19938(17) 0.07022(15) 0.44204(10) 0.0180(3) Uani 1 1 d . . . . .
H2 H 0.256531 0.000909 0.447663 0.027 Uiso 1 1 calc GR . . . .
O1 O 0.40969(18) 0.21884(16) 0.37641(10) 0.0192(3) Uani 1 1 d . . . . .
O4 O 0.38667(19) 0.19634(19) 0.53593(10) 0.0254(4) Uani 1 1 d . . . . .
H4 H 0.480617 0.183794 0.526524 0.038 Uiso 1 1 calc GR . . . .
O3 O 0.18335(18) 0.32170(16) 0.45610(12) 0.0239(4) Uani 1 1 d . . . . .
N1 N 0.669(3) 0.370(3) 0.2937(18) 0.015(3) Uani 0.194(19) 1 d D U . A 1
N3 N 0.812(3) 0.560(2) 0.2877(18) 0.014(3) Uani 0.194(19) 1 d D U . A 1
C2 C 0.706(3) 0.576(3) 0.3508(18) 0.014(3) Uani 0.194(19) 1 d D U . A 1
H2A H 0.693607 0.654321 0.386650 0.017 Uiso 0.194(19) 1 calc R . . A 1
N2 N 0.621(3) 0.460(3) 0.3531(18) 0.016(2) Uani 0.194(19) 1 d D U . A 1
H2B H 0.544387 0.444996 0.388808 0.020 Uiso 0.194(19) 1 calc R . . A 1
C1 C 0.7853(2) 0.4345(2) 0.25518(13) 0.0156(4) Uani 1 1 d D U . . .
H1A H 0.842977 0.395420 0.209455 0.019 Uiso 0.194(19) 1 calc R . . A 1
H1B H 0.832464 0.393677 0.206378 0.019 Uiso 0.806(19) 1 calc R . . A 2
N1A N 0.8376(7) 0.5480(5) 0.2922(4) 0.0140(9) Uani 0.806(19) 1 d D U . A 2
N2A N 0.7360(7) 0.5676(6) 0.3573(4) 0.0186(10) Uani 0.806(19) 1 d D U . A 2
H2AA H 0.739431 0.636325 0.394158 0.022 Uiso 0.806(19) 1 calc R . . A 2
C2A C 0.6324(9) 0.4698(9) 0.3573(5) 0.0182(11) Uani 0.806(19) 1 d D U . A 2
H2AB H 0.550443 0.462461 0.397284 0.022 Uiso 0.806(19) 1 calc R . . A 2
N3A N 0.6585(6) 0.3819(6) 0.2931(5) 0.0136(8) Uani 0.806(19) 1 d D U . A 2

loop_
_atom_site_aniso_label
_atom_site_aniso_U_11
_atom_site_aniso_U_22
_atom_site_aniso_U_33
_atom_site_aniso_U_23
_atom_site_aniso_U_13
_atom_site_aniso_U_12
Mn1 0.0085(2) 0.0089(2) 0.0111(2) 0.000 0.00040(15) 0.000
P1 0.0118(3) 0.0098(3) 0.0125(3) -0.00081(19) 0.00277(18) -0.00055(19)
O2 0.0158(7) 0.0092(7) 0.0289(8) -0.0007(6) -0.0019(6) -0.0009(6)
O1 0.0183(8) 0.0248(8) 0.0146(7) 0.0008(6) 0.0056(6) 0.0006(7)
O4 0.0161(8) 0.0461(11) 0.0140(7) -0.0002(7) 0.0006(6) -0.0078(8)
O3 0.0189(8) 0.0108(7) 0.0422(10) -0.0016(7) 0.0096(7) 0.0025(6)
N1 0.016(4) 0.015(4) 0.014(4) -0.004(4) -0.002(4) -0.002(4)
N3 0.013(5) 0.012(4) 0.019(4) -0.004(4) 0.002(4) -0.003(4)
C2 0.013(4) 0.016(4) 0.014(4) -0.003(4) 0.003(4) -0.002(4)
N2 0.016(4) 0.015(4) 0.019(4) 0.000(4) 0.001(4) -0.013(4)
C1 0.0158(10) 0.0149(10) 0.0161(9) -0.0034(8) 0.0013(7) -0.0031(8)
N1A 0.014(2) 0.0151(15) 0.0126(13) -0.0014(12) 0.0026(13) -0.0055(13)
N2A 0.024(2) 0.0149(15) 0.0167(15) -0.0076(12) 0.0071(16) -0.0089(15)
C2A 0.019(2) 0.019(2) 0.0170(16) -0.0042(15) 0.0070(16) -0.0048(17)
N3A 0.0117(14) 0.0125(16) 0.0166(14) 0.0006(13) -0.0002(12) -0.0006(12)

loop_
_atom_type_symbol
_atom_type_description
_atom_type_scat_dispersion_real
_atom_type_scat_dispersion_imag
_atom_type_scat_source
C C 0.0033 0.0016 'International Tables Vol C Tables 4.2.6.8 and 6.1.1.4'
H H 0.0000 0.0000 'International Tables Vol C Tables 4.2.6.8 and 6.1.1.4'
Mn Mn 0.3368 0.7283 'International Tables Vol C Tables 4.2.6.8 and 6.1.1.4'
N N 0.0061 0.0033 'International Tables Vol C Tables 4.2.6.8 and 6.1.1.4'
O O 0.0106 0.0060 'International Tables Vol C Tables 4.2.6.8 and 6.1.1.4'
P P 0.1023 0.0942 'International Tables Vol C Tables 4.2.6.8 and 6.1.1.4'

loop_
_geom_angle_atom_site_label_1
_geom_angle_atom_site_label_2
_geom_angle_atom_site_label_3
_geom_angle
_geom_angle_site_symmetry_1
_geom_angle_site_symmetry_3
O1 Mn1 O1 176.80(8) . 3_655
O1 Mn1 N1 91.1(7) 3_655 .
O1 Mn1 N1 86.7(7) . .
O1 Mn1 N1 86.7(7) 3_655 3_655
O1 Mn1 N1 91.1(7) . 3_655
O1 Mn1 N3 92.6(7) 3_655 6_556
O1 Mn1 N3 92.6(7) . 8_755
O1 Mn1 N3 89.5(7) . 6_556
O1 Mn1 N3 89.5(7) 3_655 8_755
O1 Mn1 N1A 88.93(16) 3_655 6_556
O1 Mn1 N1A 93.36(16) . 6_556
O1 Mn1 N1A 93.36(16) 3_655 8_755
O1 Mn1 N1A 88.93(16) . 8_755
O1 Mn1 N3A 85.99(17) 3_655 3_655
O1 Mn1 N3A 91.68(17) . 3_655
O1 Mn1 N3A 91.68(17) 3_655 .
O1 Mn1 N3A 85.99(17) . .
N1 Mn1 N1 93.6(15) 3_655 .
N1 Mn1 N3 83.8(10) . 8_755
N1 Mn1 N3 175.3(9) . 6_556
N1 Mn1 N3 83.8(11) 3_655 6_556
N1 Mn1 N3 175.3(9) 3_655 8_755
N1 Mn1 N1A 177.6(8) 3_655 8_755
N1 Mn1 N1A 88.9(7) . 8_755
N1 Mn1 N1A 177.6(8) . 6_556
N1 Mn1 N1A 88.9(7) 3_655 6_556
N1 Mn1 N3A 89.9(6) . 3_655
N1 Mn1 N3A 3.7(9) 3_655 3_655
N3 Mn1 N3 99.1(11) 6_556 8_755
N1A Mn1 N3A 92.5(3) 8_755 .
N1A Mn1 N3A 178.60(18) 8_755 3_655
N1A Mn1 N3A 178.60(17) 6_556 .
N1A Mn1 N3A 92.5(3) 6_556 3_655
N3A Mn1 N3A 86.3(3) 3_655 .
O2 P1 O4 106.13(9) . .
O1 P1 O2 112.80(9) . .
O1 P1 O4 109.85(9) . .
O1 P1 O3 115.20(9) . .
O3 P1 O2 105.23(9) . .
O3 P1 O4 107.07(10) . .
P1 O1 Mn1 159.70(11) . .
N2 N1 Mn1 116.7(16) . .
C1 N1 Mn1 133.3(19) . .
C1 N1 N2 104.2(17) . .
C2 N3 Mn1 126.9(16) . 6_666
C1 N3 Mn1 128.1(16) . 6_666
C1 N3 C2 104.9(16) . .
N2 C2 N3 107.4(18) . .
N1 N2 C2 110.6(19) . .
N1 C1 N3 112.8(16) . .
N1A C1 N3A 113.8(4) . .
C1 N1A Mn1 133.1(4) . 6_666
C1 N1A N2A 102.5(4) . .
C2A N2A N1A 110.4(4) . .
N2A C2A N3A 110.1(5) . .
C1 N3A Mn1 130.3(5) . .
C2A N3A Mn1 125.8(5) . .
C2A N3A C1 103.1(5) . .

loop_
_geom_bond_atom_site_label_1
_geom_bond_atom_site_label_2
_geom_bond_distance
_geom_bond_site_symmetry_2
Mn1 O1 2.1207(16) .
Mn1 O1 2.1207(16) 3_655
Mn1 N1 2.22(2) .
Mn1 N1 2.22(2) 3_655
Mn1 N3 2.28(2) 8_755
Mn1 N3 2.28(2) 6_556
Mn1 N1A 2.231(5) 8_755
Mn1 N1A 2.231(5) 6_556
Mn1 N3A 2.245(6) 3_655
Mn1 N3A 2.245(6) .
P1 O2 1.5671(15) .
P1 O1 1.4861(16) .
P1 O4 1.5702(17) .
P1 O3 1.5140(16) .
N1 N2 1.336(19) .
N1 C1 1.332(18) .
N3 C2 1.359(18) .
N3 C1 1.336(17) .
C2 N2 1.344(18) .
C1 N1A 1.322(5) .
C1 N3A 1.352(5) .
N1A N2A 1.357(5) .
N2A C2A 1.308(6) .
C2A N3A 1.332(6) .
